data_1539269
loop_
_publ_author_name
'Tabuteau, A.'
'Pages, M.'

_publ_section_title
;
 Etude cristallochimique du molybdate et du tungstate d'americium(III):
 alpha-Am2 (Mo O4)3, alpha-Am2 (W O4)3
;
_journal_name_full 'Journal of Solid State Chemistry'
_journal_page_first 153
_journal_page_last 158
_journal_volume 26
_journal_year 1978
_chemical_formula_sum 'Am2.666 Mo3.999 O15.996'
_chemical_name_systematic '(Am2 (Mo O4)3)1.333'
_space_group_IT_number 88
_symmetry_space_group_name_Hall '-I 4ad'
_symmetry_space_group_name_H-M 'I 41/a :2'
_cell_angle_alpha 90
_cell_angle_beta 90
_cell_angle_gamma 90
_cell_formula_units_Z 1
_cell_length_a 5.247
_cell_length_b 5.247
_cell_length_c 11.542
_cell_volume 317.763
_citation_journal_id_ASTM JSSCBI
_cod_data_source_file Tabuteau_JSSCBI_1978_34.cif
_cod_data_source_block Am2.666Mo3.999O15.996
_cod_original_cell_volume 317.7629
_cod_database_code 1539269

loop_
_symmetry_equiv_pos_as_xyz
x,y,z
-y+3/4,x+1/4,z+1/4
-x+1/2,-y,z+1/2
y+3/4,-x+3/4,z+3/4
-x,-y,-z
y-3/4,-x-1/4,-z-1/4
x-1/2,y,-z-1/2
-y-3/4,x-3/4,-z-3/4
x+1/2,y+1/2,z+1/2
-y+5/4,x+3/4,z+3/4
-x+1,-y+1/2,z+1
y+5/4,-x+5/4,z+5/4
-x+1/2,-y+1/2,-z+1/2
y-1/4,-x+1/4,-z+1/4
x,y+1/2,-z
-y-1/4,x-1/4,-z-1/4

loop_
_atom_site_label
_atom_site_type_symbol
_atom_site_fract_x
_atom_site_fract_y
_atom_site_fract_z
_atom_site_occupancy
_atom_site_U_iso_or_equiv
Am1 Am+3 0 0.25 0.625 0.666 0.0
O1 O-2 0.145 0.004 0.208 1 0.0
Mo1 Mo+6 0 0.25 0.125 1 0.0
